data_4133964
loop_
_publ_author_name
'Mondal, Aditesh'
'Reddy, Kiran P.'
'Bertke, Jeffery A.'
'Kundu, Subrata'

_publ_contact_author 'Subrata Kundu'
_publ_section_title
;
 Phenol Reduces Nitrite to NO at Copper(II): Role of a Proton-Responsive
 Outer Coordination Sphere in Phenol Oxidation.
;
_journal_issue 4
_journal_name_full 'Journal of the American Chemical Society'
_journal_page_first 1726
_journal_page_last 1730
_journal_paper_doi 10.1021/jacs.9b11597
_journal_volume 142
_journal_year 2020
_chemical_formula_moiety 'C33 H46 Cl Cu N5 O3, 2(Cl O4), C2 H3 N'
_chemical_formula_sum 'C35 H49 Cl3 Cu N6 O11'
_chemical_formula_weight 899.69
_chemical_name_common '[mCH]CuCl(ClO4)2'
_space_group_crystal_system monoclinic
_space_group_IT_number 14
_space_group_name_Hall '-P 2ybc'
_space_group_name_H-M_alt 'P 1 21/c 1'
_atom_sites_solution_hydrogens mixed
_atom_sites_solution_primary intrinsic
_audit_creation_method SHELXL-2018/3
_cell_angle_alpha 90
_cell_angle_beta 103.666(9)
_cell_angle_gamma 90
_cell_formula_units_Z 4
_cell_length_a 13.007(4)
_cell_length_b 16.788(5)
_cell_length_c 18.574(6)
_cell_measurement_reflns_used 9986
_cell_measurement_temperature 150(2)
_cell_measurement_theta_max 23.44
_cell_measurement_theta_min 2.26
_cell_volume 3941(2)
_computing_cell_refinement 'SAINT V8.37A (Bruker, 2005)'
_computing_data_collection 'APEX3 V2016.5-0 (Bruker, 2016)'
_computing_data_reduction
; 
SAINT V8.37A, XPREP v2014/2, SADABS V2016/2 (Bruker, 2016) 
;
_computing_molecular_graphics 'SHELXLE v932 (Hubschle, 2011)'
_computing_publication_material 'XCIF V2014-2 (Bruker, 2014)'
_computing_structure_refinement 'SHELX-2018-3 (Sheldrick, 2015)'
_computing_structure_solution 'SHELX-2014-5 (Sheldrick, 2015)'
_diffrn_ambient_temperature 150(2)
_diffrn_measured_fraction_theta_full 1.000
_diffrn_measured_fraction_theta_max 0.995
_diffrn_measurement_device 'Bruker APEX ApexII CCD'
_diffrn_measurement_method 'profile data from \f and \w scans'
_diffrn_radiation_monochromator 'multilayer mirrors'
_diffrn_radiation_source 'fine-focus sealed tube'
_diffrn_radiation_type MoK\a
_diffrn_radiation_wavelength 0.71073
_diffrn_reflns_av_R_equivalents 0.0539
_diffrn_reflns_av_unetI/netI 0.0444
_diffrn_reflns_Laue_measured_fraction_full 1.000
_diffrn_reflns_Laue_measured_fraction_max 0.995
_diffrn_reflns_limit_h_max 17
_diffrn_reflns_limit_h_min -17
_diffrn_reflns_limit_k_max 22
_diffrn_reflns_limit_k_min -22
_diffrn_reflns_limit_l_max 24
_diffrn_reflns_limit_l_min -21
_diffrn_reflns_number 58793
_diffrn_reflns_point_group_measured_fraction_full 1.000
_diffrn_reflns_point_group_measured_fraction_max 0.995
_diffrn_reflns_theta_full 25.242
_diffrn_reflns_theta_max 28.395
_diffrn_reflns_theta_min 2.117
_exptl_absorpt_coefficient_mu 0.824
_exptl_absorpt_correction_T_max 0.7457
_exptl_absorpt_correction_T_min 0.6478
_exptl_absorpt_correction_type multi-scan
_exptl_absorpt_process_details 'SADABS V2016/2 (Bruker, 2016)'
_exptl_crystal_colour green
_exptl_crystal_density_diffrn 1.516
_exptl_crystal_density_method 'not measured'
_exptl_crystal_description block
_exptl_crystal_F_000 1876
_exptl_crystal_size_max 0.220
_exptl_crystal_size_mid 0.185
_exptl_crystal_size_min 0.085
_refine_diff_density_max 0.758
_refine_diff_density_min -0.516
_refine_diff_density_rms 0.073
_refine_ls_extinction_method none
_refine_ls_goodness_of_fit_ref 1.019
_refine_ls_hydrogen_treatment mixed
_refine_ls_matrix_type full
_refine_ls_number_parameters 543
_refine_ls_number_reflns 9841
_refine_ls_number_restraints 173
_refine_ls_restrained_S_all 1.033
_refine_ls_R_factor_all 0.0746
_refine_ls_R_factor_gt 0.0447
_refine_ls_shift/su_max 0.001
_refine_ls_shift/su_mean 0.000
_refine_ls_structure_factor_coef Fsqd
_refine_ls_weighting_details 'w=1/[\s^2^(Fo^2^)+(0.0542P)^2^+3.0384P] where P=(Fo^2^+2Fc^2^)/3'
_refine_ls_weighting_scheme calc
_refine_ls_wR_factor_gt 0.1067
_refine_ls_wR_factor_ref 0.1219
_reflns_Friedel_coverage 0.000
_reflns_number_gt 6935
_reflns_number_total 9841
_reflns_threshold_expression 'I > 2\s(I)'
_cod_data_source_file ja9b11597_si_004.cif
_cod_data_source_block 14_a
_cod_depositor_comments 'Adding full bibliography for 4133963--4133966.cif.'
_cod_original_sg_symbol_H-M 'P 21/c'
_cod_database_code 4133964
_shelx_shelxl_version_number 2018/3
_shelx_space_group_comment
;
The symmetry employed for this shelxl refinement is uniquely defined
by the following loop, which should always be used as a source of
symmetry information in preference to the above space-group names.
They are only intended as comments.
;
_shelx_estimated_absorpt_t_min 0.839
_shelx_estimated_absorpt_t_max 0.933

loop_
_space_group_symop_operation_xyz
'x, y, z'
'-x, y+1/2, -z+1/2'
'-x, -y, -z'
'x, -y-1/2, z-1/2'

loop_
_atom_site_label
_atom_site_type_symbol
_atom_site_fract_x
_atom_site_fract_y
_atom_site_fract_z
_atom_site_U_iso_or_equiv
_atom_site_adp_type
_atom_site_occupancy
_atom_site_site_symmetry_order
_atom_site_calc_flag
_atom_site_refinement_flags_posn
_atom_site_refinement_flags_adp
_atom_site_refinement_flags_occupancy
_atom_site_disorder_assembly
_atom_site_disorder_group
Cu1 Cu 0.67400(2) 0.63327(2) 0.48046(2) 0.02450(9) Uani 1 1 d . . . . .
Cl1 Cl 0.52573(6) 0.62667(4) 0.52605(4) 0.03717(17) Uani 1 1 d . . . . .
O1 O 0.39730(15) 0.87505(11) 0.43097(10) 0.0331(4) Uani 1 1 d . . . . .
O2 O 0.37938(15) 0.80808(13) 0.26077(12) 0.0419(5) Uani 1 1 d . . . . .
O3 O 0.27627(16) 0.65897(12) 0.33649(12) 0.0433(5) Uani 1 1 d . . . . .
Cl2 Cl 0.89982(5) 0.56081(4) 0.26739(4) 0.03439(16) Uani 1 1 d . U . . .
O4 O 0.8344(2) 0.52935(14) 0.31215(18) 0.0737(9) Uani 1 1 d . U . . .
O5 O 0.99454(18) 0.51802(14) 0.27584(15) 0.0591(7) Uani 1 1 d . U . . .
O6 O 0.91828(17) 0.64372(12) 0.28142(14) 0.0471(6) Uani 1 1 d . U . . .
O7 O 0.8408(2) 0.55288(16) 0.19156(15) 0.0726(8) Uani 1 1 d . U . . .
Cl3 Cl 0.89431(6) 0.29710(4) -0.05530(4) 0.03703(17) Uani 1 1 d . U . . .
O8 O 0.8708(2) 0.22032(16) -0.03223(16) 0.0732(8) Uani 1 1 d . U . . .
O9 O 0.9362(2) 0.28908(18) -0.11863(13) 0.0676(8) Uani 1 1 d . U . . .
O10 O 0.9708(2) 0.33381(15) 0.00332(13) 0.0635(7) Uani 1 1 d . U . . .
O11 O 0.8016(2) 0.34455(17) -0.07317(17) 0.0723(8) Uani 1 1 d . U . . .
N1 N 0.81641(19) 0.57626(14) 0.54099(13) 0.0373(6) Uani 1 1 d D . . . .
N2 N 0.7237(8) 0.7227(4) 0.5605(8) 0.0429(19) Uani 0.615(7) 1 d D U P A 1
H2 H 0.667219 0.725522 0.587171 0.051 Uiso 0.615(7) 1 calc R U P A 1
C1 C 0.8188(5) 0.6047(3) 0.6190(2) 0.0394(13) Uani 0.615(7) 1 d D U P A 1
H1A H 0.756225 0.586316 0.633954 0.047 Uiso 0.615(7) 1 calc R U P A 1
H1B H 0.880662 0.583548 0.653590 0.047 Uiso 0.615(7) 1 calc R U P A 1
C2 C 0.8223(4) 0.6935(3) 0.6195(3) 0.0372(12) Uani 0.615(7) 1 d D U P A 1
H2A H 0.886702 0.712075 0.607220 0.045 Uiso 0.615(7) 1 calc R U P A 1
H2B H 0.820416 0.713715 0.668050 0.045 Uiso 0.615(7) 1 calc R U P A 1
N2B N 0.7269(13) 0.7234(6) 0.5685(12) 0.038(2) Uani 0.385(7) 1 d D U P A 2
H2C H 0.659079 0.734063 0.581007 0.046 Uiso 0.385(7) 1 calc R U P A 2
C1B C 0.8646(6) 0.6249(5) 0.6095(4) 0.0347(18) Uani 0.385(7) 1 d D U P A 2
H1C H 0.903220 0.590931 0.648881 0.042 Uiso 0.385(7) 1 calc R U P A 2
H1D H 0.912545 0.664855 0.598384 0.042 Uiso 0.385(7) 1 calc R U P A 2
C2B C 0.7740(6) 0.6629(5) 0.6310(4) 0.0350(17) Uani 0.385(7) 1 d D U P A 2
H2D H 0.797223 0.690149 0.678164 0.042 Uiso 0.385(7) 1 calc R U P A 2
H2E H 0.721543 0.623363 0.635545 0.042 Uiso 0.385(7) 1 calc R U P A 2
N3 N 0.76895(17) 0.66494(13) 0.40742(13) 0.0258(5) Uani 1 1 d . . . . .
H3 H 0.766(3) 0.6290(18) 0.3775(18) 0.039 Uiso 1 1 d . U . . .
N4 N 0.63696(17) 0.52108(13) 0.43229(14) 0.0309(5) Uani 1 1 d D . . . .
H4 H 0.587(2) 0.5059(19) 0.4514(17) 0.046 Uiso 1 1 d D U . . .
N5 N 0.21668(18) 0.81146(13) 0.33106(12) 0.0273(5) Uani 1 1 d . . . . .
H5 H 0.277(3) 0.7921(19) 0.3429(17) 0.041 Uiso 1 1 d . U . . .
C3 C 0.9009(2) 0.59145(18) 0.5021(2) 0.0485(9) Uani 1 1 d . . . . .
H3A H 0.907171 0.545955 0.471201 0.058 Uiso 1 1 calc R U . . .
H3B H 0.967767 0.597704 0.538207 0.058 Uiso 1 1 calc R U . . .
C4 C 0.8789(2) 0.66598(17) 0.45399(18) 0.0360(7) Uani 1 1 d . . . . .
H4A H 0.889031 0.712882 0.485368 0.043 Uiso 1 1 calc R U . . .
H4B H 0.928488 0.668718 0.422374 0.043 Uiso 1 1 calc R U . . .
C5 C 0.7864(3) 0.49176(18) 0.53938(18) 0.0444(8) Uani 1 1 d . . . . .
H5A H 0.740879 0.482840 0.573144 0.053 Uiso 1 1 calc R U . . .
H5B H 0.849251 0.459269 0.555563 0.053 Uiso 1 1 calc R U . . .
C6 C 0.7289(2) 0.46770(17) 0.46167(18) 0.0382(7) Uani 1 1 d . . . . .
H6A H 0.777433 0.470048 0.429328 0.046 Uiso 1 1 calc R U . . .
H6B H 0.704217 0.413220 0.462172 0.046 Uiso 1 1 calc R U . . .
C7 C 0.7584(2) 0.8058(2) 0.55695(17) 0.0453(8) Uani 1 1 d D . . . .
H7A H 0.823815 0.806197 0.540477 0.054 Uiso 1 1 calc R U . A 1
H7B H 0.773318 0.828254 0.606468 0.054 Uiso 1 1 calc R U . A 1
C8 C 0.6796(2) 0.85811(17) 0.50644(16) 0.0351(6) Uani 1 1 d . . . . .
C9 C 0.7162(3) 0.9267(2) 0.47784(19) 0.0485(9) Uani 1 1 d . . . . .
H9 H 0.788454 0.936959 0.488128 0.058 Uiso 1 1 calc R U . . .
C10 C 0.6470(3) 0.9791(2) 0.4348(2) 0.0538(9) Uani 1 1 d . . . . .
H10 H 0.673029 1.024466 0.416456 0.065 Uiso 1 1 calc R U . . .
C11 C 0.5392(3) 0.96542(17) 0.41831(17) 0.0408(7) Uani 1 1 d . . . . .
H11 H 0.492617 1.001413 0.389527 0.049 Uiso 1 1 calc R U . . .
C12 C 0.5016(2) 0.89704(16) 0.44544(14) 0.0304(6) Uani 1 1 d . . . . .
C13 C 0.5714(2) 0.84334(16) 0.48952(14) 0.0279(6) Uani 1 1 d . . . . .
H13 H 0.545459 0.797740 0.507494 0.034 Uiso 1 1 calc R U . . .
C14 C 0.7471(2) 0.73787(15) 0.36021(14) 0.0277(6) Uani 1 1 d . . . . .
H14A H 0.806214 0.747476 0.337826 0.033 Uiso 1 1 calc R U . . .
H14B H 0.741053 0.783338 0.391168 0.033 Uiso 1 1 calc R U . . .
C15 C 0.6472(2) 0.73048(14) 0.30003(14) 0.0260(5) Uani 1 1 d . . . . .
C16 C 0.6443(2) 0.68453(16) 0.23678(15) 0.0345(6) Uani 1 1 d . . . . .
H16 H 0.704844 0.657819 0.231653 0.041 Uiso 1 1 calc R U . . .
C17 C 0.5525(3) 0.67861(17) 0.18207(15) 0.0366(7) Uani 1 1 d . . . . .
H17 H 0.552116 0.647313 0.140686 0.044 Uiso 1 1 calc R U . . .
C18 C 0.4607(2) 0.71797(16) 0.18688(15) 0.0314(6) Uani 1 1 d . . . . .
H18 H 0.399084 0.713718 0.149554 0.038 Uiso 1 1 calc R U . . .
C19 C 0.4640(2) 0.76374(16) 0.24921(15) 0.0307(6) Uani 1 1 d . . . . .
C20 C 0.5558(2) 0.76961(15) 0.30537(15) 0.0287(6) Uani 1 1 d . . . . .
H20 H 0.555659 0.800259 0.347055 0.034 Uiso 1 1 calc R U . . .
C21 C 0.5986(2) 0.50715(18) 0.35112(16) 0.0359(6) Uani 1 1 d . . . . .
H21A H 0.615628 0.452847 0.340322 0.043 Uiso 1 1 calc R U . . .
H21B H 0.636835 0.542347 0.325191 0.043 Uiso 1 1 calc R U . . .
C22 C 0.4821(2) 0.52008(15) 0.32119(14) 0.0268(5) Uani 1 1 d . . . . .
C23 C 0.4250(2) 0.46411(18) 0.27247(17) 0.0395(7) Uani 1 1 d . . . . .
H23 H 0.459500 0.420039 0.258981 0.047 Uiso 1 1 calc R U . . .
C24 C 0.3178(2) 0.47332(18) 0.24399(17) 0.0402(7) Uani 1 1 d . . . . .
H24 H 0.281069 0.435542 0.211161 0.048 Uiso 1 1 calc R U . . .
C25 C 0.2642(2) 0.53772(16) 0.26343(15) 0.0322(6) Uani 1 1 d . . . . .
H25 H 0.191696 0.543600 0.244577 0.039 Uiso 1 1 calc R U . . .
C26 C 0.3211(2) 0.59306(15) 0.31160(14) 0.0282(6) Uani 1 1 d . . . . .
C27 C 0.4292(2) 0.58529(15) 0.33949(15) 0.0282(6) Uani 1 1 d . . . . .
H27 H 0.466244 0.624273 0.370726 0.034 Uiso 1 1 calc R U . . .
C28 C 0.3204(2) 0.92760(16) 0.38811(15) 0.0350(6) Uani 1 1 d . . . . .
H28A H 0.336033 0.938409 0.340498 0.042 Uiso 1 1 calc R U . . .
H28B H 0.318709 0.977620 0.413932 0.042 Uiso 1 1 calc R U . . .
C29 C 0.2174(2) 0.88436(16) 0.37837(16) 0.0341(6) Uani 1 1 d . . . . .
H29A H 0.159745 0.919385 0.355124 0.041 Uiso 1 1 calc R U . . .
H29B H 0.206906 0.868807 0.426431 0.041 Uiso 1 1 calc R U . . .
C30 C 0.2770(2) 0.79088(18) 0.21421(16) 0.0368(7) Uani 1 1 d . . . . .
H30A H 0.264180 0.733916 0.211615 0.044 Uiso 1 1 calc R U . . .
H30B H 0.271576 0.810932 0.164471 0.044 Uiso 1 1 calc R U . . .
C31 C 0.1990(2) 0.83254(17) 0.24998(14) 0.0313(6) Uani 1 1 d . . . . .
H31A H 0.127664 0.817651 0.224424 0.038 Uiso 1 1 calc R U . . .
H31B H 0.205916 0.889698 0.245060 0.038 Uiso 1 1 calc R U . . .
C32 C 0.1649(2) 0.67031(17) 0.31168(17) 0.0353(6) Uani 1 1 d . . . . .
H32A H 0.126670 0.626937 0.328012 0.042 Uiso 1 1 calc R U . . .
H32B H 0.144068 0.673557 0.258056 0.042 Uiso 1 1 calc R U . . .
C33 C 0.1437(2) 0.74787(16) 0.34639(17) 0.0356(6) Uani 1 1 d . . . . .
H33A H 0.070887 0.763822 0.326416 0.043 Uiso 1 1 calc R U . . .
H33B H 0.154157 0.740954 0.399480 0.043 Uiso 1 1 calc R U . . .
N6 N 1.0730(2) 0.36719(17) 0.19121(18) 0.0513(7) Uani 1 1 d . . . . .
C34 C 1.0597(2) 0.4194(2) 0.15330(18) 0.0412(7) Uani 1 1 d . . . . .
C35 C 1.0405(3) 0.4901(2) 0.10460(19) 0.0544(9) Uani 1 1 d . . . . .
H35A H 0.999229 0.528274 0.124125 0.082 Uiso 1 1 calc R U . . .
H35B H 1.002831 0.474487 0.055769 0.082 Uiso 1 1 calc R U . . .
H35C H 1.106951 0.513560 0.102272 0.082 Uiso 1 1 calc R U . . .

loop_
_atom_site_aniso_label
_atom_site_aniso_U_11
_atom_site_aniso_U_22
_atom_site_aniso_U_33
_atom_site_aniso_U_23
_atom_site_aniso_U_13
_atom_site_aniso_U_12
Cu1 0.01821(15) 0.02952(17) 0.02560(16) 0.00047(13) 0.00485(12) 0.00150(12)
Cl1 0.0391(4) 0.0378(4) 0.0416(4) 0.0080(3) 0.0235(3) 0.0068(3)
O1 0.0384(11) 0.0269(10) 0.0309(10) 0.0039(8) 0.0018(8) 0.0006(8)
O2 0.0258(10) 0.0510(13) 0.0501(13) -0.0274(10) 0.0115(9) -0.0051(9)
O3 0.0364(11) 0.0291(10) 0.0522(13) -0.0121(9) -0.0138(10) 0.0120(9)
Cl2 0.0310(3) 0.0272(3) 0.0498(4) -0.0086(3) 0.0191(3) -0.0004(3)
O4 0.094(2) 0.0378(13) 0.118(2) -0.0034(14) 0.0816(19) -0.0062(13)
O5 0.0481(14) 0.0498(14) 0.0830(18) 0.0063(13) 0.0223(13) 0.0187(11)
O6 0.0461(12) 0.0302(11) 0.0712(16) -0.0088(10) 0.0263(12) -0.0040(9)
O7 0.0818(19) 0.0562(16) 0.0657(18) -0.0127(13) -0.0105(15) 0.0030(14)
Cl3 0.0387(4) 0.0427(4) 0.0256(3) -0.0056(3) -0.0008(3) 0.0088(3)
O8 0.086(2) 0.0600(17) 0.0636(17) 0.0110(14) -0.0030(15) -0.0133(14)
O9 0.0587(16) 0.106(2) 0.0407(13) -0.0224(14) 0.0172(12) -0.0048(15)
O10 0.0680(17) 0.0625(16) 0.0450(14) -0.0227(12) -0.0165(12) 0.0063(13)
O11 0.0510(15) 0.0739(18) 0.0819(19) -0.0154(15) -0.0044(14) 0.0282(13)
N1 0.0386(13) 0.0371(14) 0.0298(12) 0.0042(10) -0.0042(10) 0.0130(11)
N2 0.042(3) 0.055(3) 0.023(4) -0.005(3) -0.009(2) 0.022(3)
C1 0.037(3) 0.050(3) 0.027(2) 0.007(2) -0.001(2) 0.009(2)
C2 0.032(2) 0.053(3) 0.023(2) 0.0000(19) -0.0030(18) 0.006(2)
N2B 0.041(4) 0.051(4) 0.016(4) -0.011(3) -0.007(3) 0.017(4)
C1B 0.032(4) 0.042(4) 0.025(3) 0.006(3) -0.002(3) 0.004(3)
C2B 0.033(3) 0.045(3) 0.022(3) 0.006(3) -0.003(3) 0.004(3)
N3 0.0266(11) 0.0228(11) 0.0300(12) -0.0008(9) 0.0110(9) -0.0032(9)
N4 0.0225(11) 0.0292(12) 0.0446(14) -0.0007(10) 0.0154(10) -0.0030(9)
N5 0.0253(11) 0.0293(12) 0.0261(11) 0.0014(9) 0.0036(9) 0.0102(9)
C3 0.0210(14) 0.0359(17) 0.082(3) 0.0004(17) -0.0003(15) 0.0040(12)
C4 0.0190(12) 0.0352(15) 0.0556(19) -0.0045(14) 0.0121(12) -0.0034(11)
C5 0.0515(19) 0.0387(17) 0.0474(18) 0.0235(14) 0.0202(15) 0.0177(14)
C6 0.0283(14) 0.0266(14) 0.063(2) 0.0025(14) 0.0167(14) 0.0005(11)
C7 0.0272(14) 0.067(2) 0.0387(17) -0.0257(16) 0.0011(13) -0.0020(14)
C8 0.0353(15) 0.0426(17) 0.0296(14) -0.0200(13) 0.0123(12) -0.0081(12)
C9 0.0481(19) 0.050(2) 0.055(2) -0.0276(17) 0.0286(16) -0.0234(16)
C10 0.079(3) 0.0371(18) 0.057(2) -0.0157(16) 0.040(2) -0.0253(18)
C11 0.066(2) 0.0261(14) 0.0351(16) -0.0042(12) 0.0218(15) -0.0049(14)
C12 0.0428(16) 0.0276(14) 0.0219(13) -0.0091(11) 0.0095(12) -0.0046(11)
C13 0.0354(14) 0.0288(13) 0.0205(12) -0.0055(10) 0.0083(11) -0.0054(11)
C14 0.0366(14) 0.0206(12) 0.0305(14) 0.0003(10) 0.0171(12) -0.0033(10)
C15 0.0386(14) 0.0176(12) 0.0255(13) 0.0027(10) 0.0151(11) -0.0016(10)
C16 0.0495(17) 0.0309(14) 0.0275(14) 0.0009(11) 0.0176(13) 0.0130(12)
C17 0.0617(19) 0.0300(15) 0.0207(13) -0.0048(11) 0.0152(13) 0.0071(13)
C18 0.0423(16) 0.0286(14) 0.0250(13) -0.0022(11) 0.0112(12) -0.0026(11)
C19 0.0342(14) 0.0282(14) 0.0342(15) -0.0059(11) 0.0174(12) -0.0058(11)
C20 0.0374(14) 0.0244(13) 0.0295(14) -0.0090(11) 0.0180(12) -0.0085(11)
C21 0.0282(14) 0.0389(16) 0.0447(17) -0.0130(13) 0.0169(13) -0.0075(12)
C22 0.0284(13) 0.0285(14) 0.0271(13) -0.0011(11) 0.0135(11) -0.0055(10)
C23 0.0384(16) 0.0374(16) 0.0454(18) -0.0176(14) 0.0154(14) -0.0003(13)
C24 0.0400(16) 0.0420(17) 0.0382(16) -0.0183(13) 0.0087(13) -0.0086(13)
C25 0.0313(14) 0.0356(15) 0.0268(14) -0.0020(12) 0.0011(11) -0.0017(11)
C26 0.0375(14) 0.0191(12) 0.0262(13) 0.0022(10) 0.0038(11) 0.0015(10)
C27 0.0355(14) 0.0180(12) 0.0287(13) -0.0005(10) 0.0025(11) -0.0043(10)
C28 0.0471(17) 0.0267(14) 0.0293(14) -0.0027(11) 0.0053(13) 0.0085(12)
C29 0.0403(16) 0.0298(15) 0.0334(15) -0.0011(11) 0.0109(13) 0.0135(12)
C30 0.0346(15) 0.0460(17) 0.0303(14) -0.0107(13) 0.0086(12) -0.0084(13)
C31 0.0284(13) 0.0377(15) 0.0242(13) 0.0024(11) -0.0013(11) 0.0022(11)
C32 0.0311(14) 0.0306(15) 0.0406(16) 0.0043(12) 0.0013(12) 0.0053(11)
C33 0.0371(15) 0.0317(15) 0.0390(16) 0.0044(12) 0.0115(13) 0.0040(12)
N6 0.0477(16) 0.0393(16) 0.0614(19) -0.0103(15) 0.0021(14) 0.0000(13)
C34 0.0321(15) 0.050(2) 0.0396(17) -0.0118(15) 0.0037(13) -0.0038(14)
C35 0.062(2) 0.059(2) 0.0426(19) -0.0008(16) 0.0115(17) -0.0101(18)

loop_
_atom_type_symbol
_atom_type_description
_atom_type_scat_dispersion_real
_atom_type_scat_dispersion_imag
_atom_type_scat_source
C C 0.0033 0.0016 'International Tables Vol C Tables 4.2.6.8 and 6.1.1.4'
H H 0.0000 0.0000 'International Tables Vol C Tables 4.2.6.8 and 6.1.1.4'
N N 0.0061 0.0033 'International Tables Vol C Tables 4.2.6.8 and 6.1.1.4'
O O 0.0106 0.0060 'International Tables Vol C Tables 4.2.6.8 and 6.1.1.4'
Cl Cl 0.1484 0.1585 'International Tables Vol C Tables 4.2.6.8 and 6.1.1.4'
Cu Cu 0.3201 1.2651 'International Tables Vol C Tables 4.2.6.8 and 6.1.1.4'

loop_
_geom_angle_atom_site_label_1
_geom_angle_atom_site_label_2
_geom_angle_atom_site_label_3
_geom_angle
N4 Cu1 N2 161.1(2)
N4 Cu1 N3 93.59(9)
N2 Cu1 N3 98.4(4)
N4 Cu1 N1 84.60(9)
N2 Cu1 N1 82.3(2)
N3 Cu1 N1 83.43(10)
N4 Cu1 N2B 158.6(3)
N3 Cu1 N2B 100.1(6)
N1 Cu1 N2B 80.7(3)
N4 Cu1 Cl1 89.18(6)
N2 Cu1 Cl1 85.3(4)
N3 Cu1 Cl1 157.71(6)
N1 Cu1 Cl1 118.86(8)
N2B Cu1 Cl1 84.3(6)
C12 O1 C28 118.3(2)
C19 O2 C30 117.1(2)
C26 O3 C32 118.5(2)
O5 Cl2 O4 112.01(17)
O5 Cl2 O6 111.96(15)
O4 Cl2 O6 110.69(14)
O5 Cl2 O7 108.21(17)
O4 Cl2 O7 106.42(19)
O6 Cl2 O7 107.25(16)
O8 Cl3 O9 108.58(19)
O8 Cl3 O11 110.48(19)
O9 Cl3 O11 109.40(18)
O8 Cl3 O10 108.89(16)
O9 Cl3 O10 109.83(17)
O11 Cl3 O10 109.65(16)
C5 N1 C3 112.5(2)
C5 N1 C1B 126.3(4)
C3 N1 C1B 96.3(4)
C5 N1 C1 105.5(3)
C3 N1 C1 124.3(3)
C5 N1 Cu1 103.10(18)
C3 N1 Cu1 108.47(18)
C1B N1 Cu1 109.4(3)
C1 N1 Cu1 100.4(2)
C7 N2 C2 96.9(4)
C7 N2 Cu1 133.7(9)
C2 N2 Cu1 109.7(6)
C7 N2 H2 104.5
C2 N2 H2 104.5
Cu1 N2 H2 104.5
C2 C1 N1 108.2(4)
C2 C1 H1A 110.1
N1 C1 H1A 110.1
C2 C1 H1B 110.1
N1 C1 H1B 110.1
H1A C1 H1B 108.4
C1 C2 N2 107.0(4)
C1 C2 H2A 110.3
N2 C2 H2A 110.3
C1 C2 H2B 110.3
N2 C2 H2B 110.3
H2A C2 H2B 108.6
C7 N2B C2B 130.4(9)
C7 N2B Cu1 125.6(13)
C2B N2B Cu1 96.0(7)
C7 N2B H2C 99.2
C2B N2B H2C 99.2
Cu1 N2B H2C 99.2
C2B C1B N1 105.2(6)
C2B C1B H1C 110.7
N1 C1B H1C 110.7
C2B C1B H1D 110.7
N1 C1B H1D 110.7
H1C C1B H1D 108.8
C1B C2B N2B 106.1(10)
C1B C2B H2D 110.5
N2B C2B H2D 110.5
C1B C2B H2E 110.5
N2B C2B H2E 110.5
H2D C2B H2E 108.7
C4 N3 C14 110.8(2)
C4 N3 Cu1 104.96(17)
C14 N3 Cu1 121.72(16)
C4 N3 H3 107(2)
C14 N3 H3 104(2)
Cu1 N3 H3 108(2)
C21 N4 C6 108.9(2)
C21 N4 Cu1 124.20(18)
C6 N4 Cu1 107.51(17)
C21 N4 H4 106(2)
C6 N4 H4 107(2)
Cu1 N4 H4 102(2)
C33 N5 C29 112.6(2)
C33 N5 C31 113.7(2)
C29 N5 C31 111.7(2)
C33 N5 H5 106(2)
C29 N5 H5 107(2)
C31 N5 H5 106(2)
N1 C3 C4 111.8(2)
N1 C3 H3A 109.3
C4 C3 H3A 109.3
N1 C3 H3B 109.3
C4 C3 H3B 109.3
H3A C3 H3B 107.9
N3 C4 C3 110.7(2)
N3 C4 H4A 109.5
C3 C4 H4A 109.5
N3 C4 H4B 109.5
C3 C4 H4B 109.5
H4A C4 H4B 108.1
N1 C5 C6 110.2(2)
N1 C5 H5A 109.6
C6 C5 H5A 109.6
N1 C5 H5B 109.6
C6 C5 H5B 109.6
H5A C5 H5B 108.1
N4 C6 C5 111.2(2)
N4 C6 H6A 109.4
C5 C6 H6A 109.4
N4 C6 H6B 109.4
C5 C6 H6B 109.4
H6A C6 H6B 108.0
N2B C7 C8 117.9(4)
N2 C7 C8 114.3(3)
N2 C7 H7A 108.7
C8 C7 H7A 108.7
N2 C7 H7B 108.7
C8 C7 H7B 108.7
H7A C7 H7B 107.6
C13 C8 C9 118.6(3)
C13 C8 C7 122.9(3)
C9 C8 C7 118.4(3)
C10 C9 C8 120.9(3)
C10 C9 H9 119.5
C8 C9 H9 119.5
C9 C10 C11 120.9(3)
C9 C10 H10 119.5
C11 C10 H10 119.5
C10 C11 C12 118.9(3)
C10 C11 H11 120.6
C12 C11 H11 120.6
O1 C12 C11 124.7(3)
O1 C12 C13 114.7(2)
C11 C12 C13 120.6(3)
C8 C13 C12 120.0(3)
C8 C13 H13 120.0
C12 C13 H13 120.0
N3 C14 C15 112.3(2)
N3 C14 H14A 109.1
C15 C14 H14A 109.1
N3 C14 H14B 109.1
C15 C14 H14B 109.1
H14A C14 H14B 107.9
C20 C15 C16 118.0(3)
C20 C15 C14 120.9(2)
C16 C15 C14 121.0(2)
C17 C16 C15 120.4(3)
C17 C16 H16 119.8
C15 C16 H16 119.8
C16 C17 C18 121.9(2)
C16 C17 H17 119.1
C18 C17 H17 119.1
C19 C18 C17 117.5(3)
C19 C18 H18 121.3
C17 C18 H18 121.3
C18 C19 O2 124.0(3)
C18 C19 C20 121.3(3)
O2 C19 C20 114.7(2)
C15 C20 C19 120.8(2)
C15 C20 H20 119.6
C19 C20 H20 119.6
N4 C21 C22 114.8(2)
N4 C21 H21A 108.6
C22 C21 H21A 108.6
N4 C21 H21B 108.6
C22 C21 H21B 108.6
H21A C21 H21B 107.6
C27 C22 C23 118.4(2)
C27 C22 C21 122.9(2)
C23 C22 C21 118.7(2)
C24 C23 C22 120.7(3)
C24 C23 H23 119.7
C22 C23 H23 119.7
C23 C24 C25 121.0(3)
C23 C24 H24 119.5
C25 C24 H24 119.5
C26 C25 C24 118.0(3)
C26 C25 H25 121.0
C24 C25 H25 121.0
C25 C26 O3 123.5(2)
C25 C26 C27 121.5(2)
O3 C26 C27 115.0(2)
C22 C27 C26 120.3(2)
C22 C27 H27 119.8
C26 C27 H27 119.8
O1 C28 C29 104.9(2)
O1 C28 H28A 110.8
C29 C28 H28A 110.8
O1 C28 H28B 110.8
C29 C28 H28B 110.8
H28A C28 H28B 108.8
C28 C29 N5 110.3(2)
C28 C29 H29A 109.6
N5 C29 H29A 109.6
C28 C29 H29B 109.6
N5 C29 H29B 109.6
H29A C29 H29B 108.1
O2 C30 C31 105.4(2)
O2 C30 H30A 110.7
C31 C30 H30A 110.7
O2 C30 H30B 110.7
C31 C30 H30B 110.7
H30A C30 H30B 108.8
C30 C31 N5 111.7(2)
C30 C31 H31A 109.3
N5 C31 H31A 109.3
C30 C31 H31B 109.3
N5 C31 H31B 109.3
H31A C31 H31B 107.9
O3 C32 C33 104.6(2)
O3 C32 H32A 110.8
C33 C32 H32A 110.8
O3 C32 H32B 110.8
C33 C32 H32B 110.8
H32A C32 H32B 108.9
N5 C33 C32 110.2(2)
N5 C33 H33A 109.6
C32 C33 H33A 109.6
N5 C33 H33B 109.6
C32 C33 H33B 109.6
H33A C33 H33B 108.1
N6 C34 C35 178.2(4)
C34 C35 H35A 109.5
C34 C35 H35B 109.5
H35A C35 H35B 109.5
C34 C35 H35C 109.5
H35A C35 H35C 109.5
H35B C35 H35C 109.5

loop_
_geom_bond_atom_site_label_1
_geom_bond_atom_site_label_2
_geom_bond_distance
Cu1 N4 2.092(2)
Cu1 N2 2.104(12)
Cu1 N3 2.107(2)
Cu1 N1 2.151(2)
Cu1 N2B 2.215(19)
Cu1 Cl1 2.2847(9)
O1 C12 1.370(3)
O1 C28 1.427(3)
O2 C19 1.387(3)
O2 C30 1.435(3)
O3 C26 1.381(3)
O3 C32 1.425(3)
Cl2 O5 1.403(2)
Cl2 O4 1.424(2)
Cl2 O6 1.426(2)
Cl2 O7 1.442(3)
Cl3 O8 1.415(3)
Cl3 O9 1.415(3)
Cl3 O11 1.418(2)
Cl3 O10 1.429(2)
N1 C5 1.470(4)
N1 C3 1.474(4)
N1 C1B 1.517(7)
N1 C1 1.520(5)
N2 C7 1.473(6)
N2 C2 1.556(6)
N2 H2 0.9800
C1 C2 1.491(6)
C1 H1A 0.9700
C1 H1B 0.9700
C2 H2A 0.9700
C2 H2B 0.9700
N2B C7 1.473(8)
N2B C2B 1.555(8)
N2B H2C 0.9800
C1B C2B 1.476(8)
C1B H1C 0.9700
C1B H1D 0.9700
C2B H2D 0.9700
C2B H2E 0.9700
N3 C4 1.487(3)
N3 C14 1.493(3)
N3 H3 0.82(3)
N4 C21 1.490(4)
N4 C6 1.490(3)
N4 H4 0.853(18)
N5 C33 1.500(4)
N5 C29 1.506(3)
N5 C31 1.511(3)
N5 H5 0.83(3)
C3 C4 1.525(4)
C3 H3A 0.9700
C3 H3B 0.9700
C4 H4A 0.9700
C4 H4B 0.9700
C5 C6 1.515(4)
C5 H5A 0.9700
C5 H5B 0.9700
C6 H6A 0.9700
C6 H6B 0.9700
C7 C8 1.499(4)
C7 H7A 0.9700
C7 H7B 0.9700
C8 C13 1.389(4)
C8 C9 1.398(4)
C9 C10 1.372(5)
C9 H9 0.9300
C10 C11 1.382(5)
C10 H10 0.9300
C11 C12 1.388(4)
C11 H11 0.9300
C12 C13 1.399(4)
C13 H13 0.9300
C14 C15 1.506(4)
C14 H14A 0.9700
C14 H14B 0.9700
C15 C20 1.382(4)
C15 C16 1.399(4)
C16 C17 1.377(4)
C16 H16 0.9300
C17 C18 1.387(4)
C17 H17 0.9300
C18 C19 1.381(4)
C18 H18 0.9300
C19 C20 1.391(4)
C20 H20 0.9300
C21 C22 1.502(4)
C21 H21A 0.9700
C21 H21B 0.9700
C22 C27 1.378(4)
C22 C23 1.391(4)
C23 C24 1.378(4)
C23 H23 0.9300
C24 C25 1.381(4)
C24 H24 0.9300
C25 C26 1.378(4)
C25 H25 0.9300
C26 C27 1.384(4)
C27 H27 0.9300
C28 C29 1.497(4)
C28 H28A 0.9700
C28 H28B 0.9700
C29 H29A 0.9700
C29 H29B 0.9700
C30 C31 1.510(4)
C30 H30A 0.9700
C30 H30B 0.9700
C31 H31A 0.9700
C31 H31B 0.9700
C32 C33 1.507(4)
C32 H32A 0.9700
C32 H32B 0.9700
C33 H33A 0.9700
C33 H33B 0.9700
N6 C34 1.112(4)
C34 C35 1.478(5)
C35 H35A 0.9600
C35 H35B 0.9600
C35 H35C 0.9600

loop_
_geom_hbond_atom_site_label_D
_geom_hbond_atom_site_label_H
_geom_hbond_atom_site_label_A
_geom_hbond_distance_DH
_geom_hbond_distance_HA
_geom_hbond_distance_DA
_geom_hbond_angle_DHA
_geom_hbond_site_symmetry_A
_geom_hbond_publ_flag
N3 H3 O4 0.82(3) 2.36(3) 3.122(3) 155(3) . yes
N4 H4 Cl1 0.853(18) 2.68(3) 3.076(2) 110(2) . yes
N4 H4 Cl1 0.853(18) 2.75(2) 3.465(2) 142(3) 3_666 yes
N5 H5 O1 0.83(3) 2.42(3) 2.836(3) 112(3) . yes
N5 H5 O2 0.83(3) 2.27(3) 2.737(3) 116(3) . yes
N5 H5 O3 0.83(3) 2.24(3) 2.670(3) 113(3) . yes
